data_8100175
loop_
_publ_author_name
'Chen, Zhong-Xi'
'Xia, Fu-Jun'
'Zhu, Nan-Wen'

_publ_section_title
;
Crystal structure of catena-bis(\m-4-nitrophenolato)lead(II), 
Pb(C~6~H~4~NO~3~)~2~
;
_journal_issue 4
_journal_name_full 'Zeitschrift f\"ur Kristallographie - New Crystal Structures'
_journal_page_first 385
_journal_page_last 386
_journal_volume 219
_journal_year 2004
_chemical_formula_moiety 'C12 H8 N2 O6 Pb'
_chemical_formula_sum 'C12 H8 N2 O6 Pb'
_chemical_formula_weight 483.39
_space_group_IT_number 15
_symmetry_cell_setting monoclinic
_symmetry_space_group_name_Hall '-C 2yc'
_symmetry_space_group_name_H-M 'C 1 2/c 1'
_cell_angle_alpha 90.00
_cell_angle_beta 92.908(3)
_cell_angle_gamma 90.00
_cell_formula_units_Z 4
_cell_length_a 15.1153(12)
_cell_length_b 15.3621(13)
_cell_length_c 6.8134(5)
_cell_measurement_temperature 298(2)
_cell_volume 1580.1(2)
_diffrn_ambient_temperature 298(2)
_exptl_crystal_density_diffrn 2.032
_cod_depositor_comments
;
The following automatic conversions were performed:
'_symmetry_cell_setting' value 'Monoclinic' changed to 'monoclinic'
according to '/home/saulius/struct/CIF-dictionaries/cif_core.dic'
dictionary named 'cif_core.dic' version 2.4.1 from 2010-06-29.

Automatic conversion script
Id: cif_fix_enum 1527 2010-12-29 10:47:43Z saulius 
;
_cod_original_sg_symbol_Hall -C2yc
_cod_original_sg_symbol_H-M 'C 2/c'
_cod_database_code 8100175

loop_
_symmetry_equiv_pos_as_xyz
'x, y, z'
'x, -y, z+1/2'
'x+1/2, y+1/2, z'
'x+1/2, -y+1/2, z+1/2'
'-x, -y, -z'
'-x, y, -z-1/2'
'-x+1/2, -y+1/2, -z'
'-x+1/2, y+1/2, -z-1/2'

loop_
_atom_site_label
_atom_site_type_symbol
_atom_site_fract_x
_atom_site_fract_y
_atom_site_fract_z
_atom_site_U_iso_or_equiv
_atom_site_adp_type
_atom_site_occupancy
_atom_site_symmetry_multiplicity
_atom_site_Wyckoff_symbol
_atom_site_calc_flag
_atom_site_refinement_flags
_atom_site_disorder_assembly
_atom_site_disorder_group
Pb1 Pb 0.0000 0.43157(3) 0.2500 0.0291(2) Uani 1 4 e d S . .
O1 O 0.0703(6) 0.5438(6) 0.0877(13) 0.045(2) Uani 1 8 f d . . .
O2 O 0.4085(7) 0.7494(8) 0.3602(17) 0.067(3) Uani 1 8 f d . . .
O3 O 0.3200(7) 0.8565(6) 0.2942(16) 0.060(3) Uani 1 8 f d . . .
N1 N 0.3346(8) 0.7785(7) 0.3094(15) 0.047(3) Uani 1 8 f d . . .
C1 C 0.1324(8) 0.5992(8) 0.1540(16) 0.037(3) Uani 1 8 f d . . .
C2 C 0.2156(10) 0.5696(8) 0.223(2) 0.052(4) Uani 1 8 f d . . .
H2 H 0.2269 0.5101 0.2301 0.063 Uiso 1 8 f calc R . .
C3 C 0.2807(9) 0.6279(10) 0.279(2) 0.054(4) Uani 1 8 f d . . .
H3 H 0.3356 0.6080 0.3281 0.065 Uiso 1 8 f calc R . .
C4 C 0.2643(8) 0.7169(8) 0.2641(17) 0.039(3) Uani 1 8 f d . . .
C5 C 0.1821(9) 0.7465(8) 0.2024(18) 0.043(3) Uani 1 8 f d . . .
H5 H 0.1711 0.8061 0.1970 0.051 Uiso 1 8 f calc R . .
C6 C 0.1150(9) 0.6883(8) 0.1481(18) 0.041(3) Uani 1 8 f d . . .
H6 H 0.0590 0.7086 0.1081 0.049 Uiso 1 8 f calc R . .

loop_
_atom_site_aniso_label
_atom_site_aniso_U_11
_atom_site_aniso_U_22
_atom_site_aniso_U_33
_atom_site_aniso_U_23
_atom_site_aniso_U_13
_atom_site_aniso_U_12
Pb1 0.0262(3) 0.0246(3) 0.0361(4) 0.000 -0.0015(2) 0.000
O1 0.038(5) 0.048(5) 0.047(5) 0.004(4) -0.010(4) -0.020(4)
O2 0.039(6) 0.071(7) 0.090(8) -0.005(6) 0.000(5) -0.018(5)
O3 0.066(7) 0.037(5) 0.079(7) -0.012(5) 0.014(5) -0.023(5)
N1 0.053(7) 0.049(7) 0.041(5) -0.008(5) 0.010(5) -0.020(5)
C1 0.037(6) 0.040(6) 0.034(6) 0.004(5) 0.001(5) -0.013(5)
C2 0.049(8) 0.034(7) 0.073(10) 0.008(6) -0.020(7) -0.011(5)
C3 0.039(7) 0.059(9) 0.062(8) 0.009(7) -0.014(6) -0.014(6)
C4 0.038(6) 0.037(6) 0.042(6) -0.002(5) 0.000(5) -0.017(5)
C5 0.052(8) 0.036(6) 0.041(6) -0.005(5) 0.011(5) -0.007(6)
C6 0.041(7) 0.034(6) 0.047(6) -0.001(5) -0.001(5) -0.006(5)

loop_
_geom_bond_atom_site_label_1
_geom_bond_atom_site_label_2
_geom_bond_distance
_geom_bond_site_symmetry_2
_geom_bond_publ_flag
Pb1 O1 2.333(8) 6_556 ?
Pb1 O1 2.333(8) . ?
Pb1 O1 2.514(8) 2_565 ?
Pb1 O1 2.514(8) 5_565 ?
O1 C1 1.329(15) . ?
O1 Pb1 2.514(8) 5_565 ?
O2 N1 1.237(16) . ?
O3 N1 1.222(15) . ?
N1 C4 1.444(15) . ?
C1 C6 1.394(17) . ?
C1 C2 1.396(19) . ?
C2 C3 1.372(19) . ?
C2 H2 0.9300 . ?
C3 C4 1.39(2) . ?
C3 H3 0.9300 . ?
C4 C5 1.369(19) . ?
C5 C6 1.388(17) . ?
C5 H5 0.9300 . ?
C6 H6 0.9300 . ?
